data_7236727
loop_
_publ_author_name
'Lei, Yunxiang'
'Zhou, Yibin'
'Qian, Lebin'
'Wang, Yuxiang'
'Liu, Miaochang'
'Huang, Xiaobo'
'Wu, Ge'
'Wu, Huayue'
'Ding, Jinchang'
'Cheng, Yixiang'

_publ_section_title
;
 Polymorphism and mechanochromism of N-alkylated 1,4-dihydropyridine
 derivatives containing different electron-withdrawing end groups
;
_journal_issue 21
_journal_name_full 'Journal of Materials Chemistry C'
_journal_page_first 5183
_journal_paper_doi 10.1039/C7TC00362E
_journal_volume 5
_journal_year 2017
_chemical_formula_sum 'C23 H35 N3 O2 S'
_chemical_formula_weight 417.60
_space_group_crystal_system monoclinic
_space_group_IT_number 14
_space_group_name_Hall '-P 2yn'
_space_group_name_H-M_alt 'P 1 21/n 1'
_atom_sites_solution_hydrogens mixed
_audit_creation_method SHELXL-2013
_audit_update_record
;
2016-08-08 deposited with the CCDC.
2017-05-09 downloaded from the CCDC.
;
_cell_angle_alpha 90
_cell_angle_beta 103.023(3)
_cell_angle_gamma 90
_cell_formula_units_Z 4
_cell_length_a 9.2082(16)
_cell_length_b 12.659(2)
_cell_length_c 19.962(3)
_cell_measurement_reflns_used 3235
_cell_measurement_temperature 133(2)
_cell_measurement_theta_max 54.947
_cell_measurement_theta_min 5.412
_cell_volume 2267.1(6)
_computing_cell_refinement 'Bruker SAINT'
_computing_data_collection 'Bruker APEX2'
_computing_data_reduction 'Bruker SAINT'
_computing_molecular_graphics 'Bruker SHELXTL'
_computing_publication_material 'Bruker SHELXTL'
_computing_structure_refinement 'SHELXL-2013 (Sheldrick, 2013)'
_computing_structure_solution 'SHELXS-97 (Sheldrick, 2008)'
_diffrn_ambient_temperature 133(2)
_diffrn_measured_fraction_theta_full 0.983
_diffrn_measured_fraction_theta_max 0.977
_diffrn_measurement_device_type 'Bruker APEX-II CCD'
_diffrn_measurement_method '\f and \w scans'
_diffrn_radiation_type MoK\a
_diffrn_radiation_wavelength 0.71073
_diffrn_reflns_av_R_equivalents 0.0325
_diffrn_reflns_av_unetI/netI 0.0376
_diffrn_reflns_Laue_measured_fraction_full 0.983
_diffrn_reflns_Laue_measured_fraction_max 0.977
_diffrn_reflns_limit_h_max 11
_diffrn_reflns_limit_h_min -11
_diffrn_reflns_limit_k_max 15
_diffrn_reflns_limit_k_min -15
_diffrn_reflns_limit_l_max 20
_diffrn_reflns_limit_l_min -24
_diffrn_reflns_number 11879
_diffrn_reflns_point_group_measured_fraction_full 0.983
_diffrn_reflns_point_group_measured_fraction_max 0.977
_diffrn_reflns_theta_full 25.242
_diffrn_reflns_theta_max 25.998
_diffrn_reflns_theta_min 1.919
_exptl_absorpt_coefficient_mu 0.166
_exptl_absorpt_correction_T_max 0.7456
_exptl_absorpt_correction_T_min 0.6523
_exptl_absorpt_correction_type multi-scan
_exptl_absorpt_process_details sadabs
_exptl_crystal_colour colorless
_exptl_crystal_density_diffrn 1.224
_exptl_crystal_description prismatic
_exptl_crystal_F_000 904
_exptl_crystal_size_max 0.200
_exptl_crystal_size_mid 0.150
_exptl_crystal_size_min 0.120
_refine_diff_density_max 0.270
_refine_diff_density_min -0.233
_refine_diff_density_rms 0.042
_refine_ls_extinction_coef 0.0023(5)
_refine_ls_extinction_expression Fc^*^=kFc[1+0.001xFc^2^\l^3^/sin(2\q)]^-1/4^
_refine_ls_extinction_method SHELXL
_refine_ls_goodness_of_fit_ref 1.008
_refine_ls_hydrogen_treatment constr
_refine_ls_matrix_type full
_refine_ls_number_parameters 314
_refine_ls_number_reflns 4365
_refine_ls_number_restraints 102
_refine_ls_restrained_S_all 1.011
_refine_ls_R_factor_all 0.0579
_refine_ls_R_factor_gt 0.0390
_refine_ls_shift/su_max 0.002
_refine_ls_shift/su_mean 0.000
_refine_ls_structure_factor_coef Fsqd
_refine_ls_weighting_details 'w=1/[\s^2^(Fo^2^)+(0.0523P)^2^+0.5543P] where P=(Fo^2^+2Fc^2^)/3'
_refine_ls_weighting_scheme calc
_refine_ls_wR_factor_gt 0.0961
_refine_ls_wR_factor_ref 0.1075
_reflns_Friedel_coverage 0.000
_reflns_number_gt 3292
_reflns_number_total 4365
_reflns_threshold_expression 'I > 2\s(I)'
_cod_data_source_file c7tc00362e2.cif
_cod_data_source_block mo_dm16482_0m
_cod_original_cell_volume 2267.0(7)
_cod_original_sg_symbol_H-M 'P 21/n'
_cod_database_code 7236727
_shelx_space_group_comment
; 
The symmetry employed for this shelxl refinement is uniquely defined 
by the following loop, which should always be used as a source of 
symmetry information in preference to the above space-group names. 
They are only intended as comments. 
;
_shelx_estimated_absorpt_t_min 0.968
_shelx_estimated_absorpt_t_max 0.980
_shelxl_version_number 2013-4

loop_
_space_group_symop_operation_xyz
'x, y, z'
'-x+1/2, y+1/2, -z+1/2'
'-x, -y, -z'
'x-1/2, -y-1/2, z-1/2'

loop_
_atom_site_label
_atom_site_type_symbol
_atom_site_fract_x
_atom_site_fract_y
_atom_site_fract_z
_atom_site_U_iso_or_equiv
_atom_site_adp_type
_atom_site_occupancy
_atom_site_site_symmetry_order
_atom_site_calc_flag
_atom_site_refinement_flags_posn
_atom_site_refinement_flags_adp
_atom_site_refinement_flags_occupancy
_atom_site_disorder_assembly
_atom_site_disorder_group
S1 S 1.25382(4) 0.52769(3) 1.21090(2) 0.02636(14) Uani 1 1 d . . . . .
N1 N 1.04206(14) 0.42458(10) 1.12137(7) 0.0204(3) Uani 1 1 d . . . . .
N2 N 1.04175(14) 0.60729(10) 1.10960(7) 0.0198(3) Uani 1 1 d . . . . .
N3 N 0.44373(14) 0.48647(11) 0.87526(7) 0.0234(3) Uani 1 1 d . . . . .
O1 O 0.85737(14) 0.32164(9) 1.06121(7) 0.0376(3) Uani 1 1 d . . . . .
O2 O 0.85997(14) 0.69372(9) 1.03474(7) 0.0382(3) Uani 1 1 d . . . . .
C1 C 1.10643(16) 0.51950(12) 1.14405(8) 0.0195(3) Uani 1 1 d . . . . .
C2 C 0.90766(17) 0.41247(12) 1.07018(9) 0.0225(4) Uani 1 1 d . . . . .
C3 C 0.84140(17) 0.50571(11) 1.03563(8) 0.0187(3) Uani 1 1 d . . . . .
C4 C 0.90883(18) 0.60651(12) 1.05664(8) 0.0220(4) Uani 1 1 d . . . . .
C5 C 1.10650(18) 0.71305(12) 1.12978(9) 0.0243(4) Uani 1 1 d . . . . .
H5A H 1.0854 0.7603 1.0892 0.029 Uiso 1 1 calc R U . . .
H5B H 1.2160 0.7066 1.1456 0.029 Uiso 1 1 calc R U . . .
C6 C 1.0433(2) 0.76148(14) 1.18667(10) 0.0331(4) Uani 1 1 d . . . . .
H6A H 0.9359 0.7729 1.1700 0.050 Uiso 1 1 calc R U . . .
H6B H 1.0925 0.8292 1.2005 0.050 Uiso 1 1 calc R U . . .
H6C H 1.0607 0.7136 1.2263 0.050 Uiso 1 1 calc R U . . .
C7 C 1.10817(18) 0.32558(12) 1.15439(9) 0.0271(4) Uani 1 1 d . . . . .
H7A H 1.2178 0.3337 1.1685 0.033 Uiso 1 1 calc R U . . .
H7B H 1.0864 0.2672 1.1206 0.033 Uiso 1 1 calc R U . . .
C8 C 1.0482(2) 0.29732(14) 1.21679(10) 0.0352(5) Uani 1 1 d . . . . .
H8A H 1.0686 0.3552 1.2502 0.053 Uiso 1 1 calc R U . . .
H8B H 1.0967 0.2327 1.2378 0.053 Uiso 1 1 calc R U . . .
H8C H 0.9403 0.2858 1.2027 0.053 Uiso 1 1 calc R U . . .
C9 C 0.70758(17) 0.49918(12) 0.98115(8) 0.0201(4) Uani 1 1 d . . . . .
C10 C 0.63586(17) 0.40202(12) 0.95785(8) 0.0218(4) Uani 1 1 d . . . . .
H10 H 0.6780 0.3382 0.9786 0.026 Uiso 1 1 calc R U . . .
C11 C 0.50868(18) 0.39646(13) 0.90675(9) 0.0243(4) Uani 1 1 d . . . . .
C12 C 0.50997(17) 0.58226(13) 0.89424(9) 0.0245(4) Uani 1 1 d . . . . .
C13 C 0.63679(17) 0.58882(12) 0.94549(8) 0.0222(4) Uani 1 1 d . . . . .
H13 H 0.6792 0.6565 0.9577 0.027 Uiso 1 1 calc R U . . .
C14 C 0.4376(2) 0.29102(14) 0.88562(10) 0.0340(4) Uani 1 1 d . . . . .
H14A H 0.3432 0.2860 0.9002 0.051 Uiso 1 1 calc R U . . .
H14B H 0.5046 0.2345 0.9073 0.051 Uiso 1 1 calc R U . . .
H14C H 0.4188 0.2839 0.8355 0.051 Uiso 1 1 calc R U . . .
C15 C 0.4396(2) 0.68089(14) 0.85948(10) 0.0342(4) Uani 1 1 d . . . . .
H15A H 0.4198 0.6717 0.8095 0.051 Uiso 1 1 calc R U . . .
H15B H 0.5074 0.7407 0.8730 0.051 Uiso 1 1 calc R U . . .
H15C H 0.3457 0.6946 0.8733 0.051 Uiso 1 1 calc R U . . .
C16 C 0.30678(18) 0.48030(15) 0.81918(9) 0.0279(4) Uani 1 1 d . . . . .
H16A H 0.2465 0.5449 0.8200 0.033 Uiso 1 1 calc R U . . .
H16B H 0.2465 0.4190 0.8276 0.033 Uiso 1 1 calc R U . . .
C17 C 0.34125(18) 0.46924(14) 0.74851(9) 0.0265(4) Uani 1 1 d . . . . .
H17A H 0.4005 0.4043 0.7473 0.032 Uiso 1 1 calc R U . . .
H17B H 0.4019 0.5303 0.7400 0.032 Uiso 1 1 calc R U . . .
C18 C 0.19963(19) 0.46391(16) 0.69201(9) 0.0337(4) Uani 1 1 d . . . . .
H18A H 0.1393 0.5251 0.6943 0.040 Uiso 0.5 1 d R U P A 1
H18B H 0.1451 0.4071 0.6977 0.040 Uiso 0.5 1 d R U P A 1
H18C H 0.1547 0.5327 0.6866 0.040 Uiso 0.5 1 d R U P B 2
H18D H 0.1321 0.4159 0.7066 0.040 Uiso 0.5 1 d R U P B 2
C19 C 0.2418(7) 0.4608(4) 0.6215(4) 0.0334(10) Uani 0.5 1 d . U P C 1
H19A H 0.3081 0.5212 0.6184 0.040 Uiso 0.5 1 calc R U P C 1
H19B H 0.2984 0.3952 0.6184 0.040 Uiso 0.5 1 calc R U P C 1
C20 C 0.1102(4) 0.4649(3) 0.5616(2) 0.0380(8) Uani 0.5 1 d . U P C 1
H20A H 0.0573 0.5327 0.5630 0.046 Uiso 0.5 1 calc R U P C 1
H20B H 0.0407 0.4072 0.5663 0.046 Uiso 0.5 1 calc R U P C 1
C21 C 0.1511(5) 0.4547(3) 0.4924(2) 0.0397(8) Uani 0.5 1 d . U P C 1
H21A H 0.0585 0.4435 0.4568 0.048 Uiso 0.5 1 calc R U P C 1
H21B H 0.2137 0.3909 0.4933 0.048 Uiso 0.5 1 calc R U P C 1
C22 C 0.2343(5) 0.5489(3) 0.4710(2) 0.0455(9) Uani 0.5 1 d . U P C 1
H22A H 0.3325 0.5559 0.5034 0.055 Uiso 0.5 1 calc R U P C 1
H22B H 0.1770 0.6143 0.4740 0.055 Uiso 0.5 1 calc R U P C 1
C23 C 0.2574(7) 0.5374(5) 0.3977(3) 0.0554(13) Uani 0.5 1 d . U P C 1
H23A H 0.3154 0.4733 0.3946 0.083 Uiso 0.5 1 calc R U P C 1
H23B H 0.3114 0.5991 0.3862 0.083 Uiso 0.5 1 calc R U P C 1
H23C H 0.1604 0.5323 0.3653 0.083 Uiso 0.5 1 calc R U P C 1
C19' C 0.2201(7) 0.4264(4) 0.6213(4) 0.0312(10) Uani 0.5 1 d . U P C 2
H19C H 0.2850 0.3631 0.6276 0.037 Uiso 0.5 1 calc R U P C 2
H19D H 0.1219 0.4058 0.5926 0.037 Uiso 0.5 1 calc R U P C 2
C20' C 0.2892(5) 0.5119(3) 0.58354(19) 0.0329(7) Uani 0.5 1 d . U P C 2
H20C H 0.2267 0.5762 0.5789 0.040 Uiso 0.5 1 calc R U P C 2
H20D H 0.3893 0.5303 0.6112 0.040 Uiso 0.5 1 calc R U P C 2
C21' C 0.3029(5) 0.4756(3) 0.51235(19) 0.0362(7) Uani 0.5 1 d . U P C 2
H21C H 0.3778 0.4182 0.5179 0.043 Uiso 0.5 1 calc R U P C 2
H21D H 0.2061 0.4456 0.4880 0.043 Uiso 0.5 1 calc R U P C 2
C22' C 0.3471(6) 0.5610(3) 0.4680(2) 0.0436(9) Uani 0.5 1 d . U P C 2
H22C H 0.2779 0.6215 0.4655 0.052 Uiso 0.5 1 calc R U P C 2
H22D H 0.4486 0.5862 0.4895 0.052 Uiso 0.5 1 calc R U P C 2
C23' C 0.3446(7) 0.5231(4) 0.3963(3) 0.0499(12) Uani 0.5 1 d . U P C 2
H23D H 0.4142 0.4639 0.3984 0.075 Uiso 0.5 1 calc R U P C 2
H23E H 0.3743 0.5808 0.3696 0.075 Uiso 0.5 1 calc R U P C 2
H23F H 0.2437 0.4997 0.3743 0.075 Uiso 0.5 1 calc R U P C 2

loop_
_atom_site_aniso_label
_atom_site_aniso_U_11
_atom_site_aniso_U_22
_atom_site_aniso_U_33
_atom_site_aniso_U_23
_atom_site_aniso_U_13
_atom_site_aniso_U_12
S1 0.0219(2) 0.0309(2) 0.0226(3) 0.00049(18) -0.00266(17) -0.00125(17)
N1 0.0190(7) 0.0195(6) 0.0208(8) 0.0016(5) 0.0006(6) 0.0016(5)
N2 0.0192(7) 0.0191(6) 0.0197(7) -0.0011(5) 0.0015(6) -0.0019(5)
N3 0.0165(7) 0.0349(8) 0.0183(8) -0.0030(6) 0.0026(6) 0.0010(5)
O1 0.0384(7) 0.0196(6) 0.0448(8) 0.0055(6) -0.0116(6) -0.0062(5)
O2 0.0413(8) 0.0187(6) 0.0435(8) 0.0007(5) -0.0142(6) 0.0025(5)
C1 0.0170(7) 0.0235(8) 0.0190(9) 0.0009(6) 0.0058(6) 0.0016(6)
C2 0.0214(8) 0.0230(8) 0.0219(9) -0.0005(7) 0.0024(7) -0.0014(6)
C3 0.0182(7) 0.0193(7) 0.0189(9) -0.0007(6) 0.0051(7) 0.0006(6)
C4 0.0212(8) 0.0225(8) 0.0211(9) -0.0012(7) 0.0023(7) 0.0008(6)
C5 0.0253(9) 0.0203(8) 0.0254(10) -0.0015(7) 0.0015(7) -0.0051(6)
C6 0.0340(10) 0.0274(9) 0.0362(12) -0.0103(8) 0.0043(9) -0.0018(7)
C7 0.0240(9) 0.0207(8) 0.0334(11) 0.0046(7) -0.0001(8) 0.0058(6)
C8 0.0269(9) 0.0321(10) 0.0438(12) 0.0155(8) 0.0021(8) 0.0010(7)
C9 0.0187(8) 0.0257(8) 0.0177(9) -0.0018(6) 0.0074(7) 0.0008(6)
C10 0.0220(8) 0.0248(8) 0.0192(9) 0.0008(7) 0.0057(7) -0.0005(6)
C11 0.0211(8) 0.0324(9) 0.0202(9) -0.0021(7) 0.0063(7) -0.0031(7)
C12 0.0215(8) 0.0310(9) 0.0212(9) -0.0030(7) 0.0048(7) 0.0047(7)
C13 0.0211(8) 0.0242(8) 0.0211(9) -0.0024(7) 0.0041(7) 0.0025(6)
C14 0.0323(10) 0.0377(10) 0.0286(11) -0.0022(8) -0.0002(8) -0.0113(8)
C15 0.0318(10) 0.0360(10) 0.0298(11) -0.0025(8) -0.0039(8) 0.0108(8)
C16 0.0169(8) 0.0451(10) 0.0201(9) -0.0037(8) 0.0010(7) -0.0006(7)
C17 0.0215(8) 0.0349(9) 0.0227(10) -0.0021(7) 0.0042(7) 0.0006(7)
C18 0.0274(9) 0.0454(11) 0.0260(10) -0.0011(8) 0.0012(8) 0.0003(8)
C19 0.040(2) 0.035(2) 0.0223(16) -0.001(2) 0.0014(16) 0.001(2)
C20 0.0438(16) 0.0367(16) 0.0297(15) -0.0016(13) 0.0001(14) -0.0021(14)
C21 0.0530(18) 0.0364(16) 0.0257(16) -0.0018(14) 0.0006(15) -0.0034(15)
C22 0.0617(19) 0.0417(17) 0.0301(17) -0.0016(14) 0.0040(17) -0.0068(16)
C23 0.065(3) 0.060(3) 0.041(2) 0.006(2) 0.010(3) -0.010(3)
C19' 0.041(2) 0.029(2) 0.0219(16) 0.0012(19) 0.0025(15) -0.0030(18)
C20' 0.0477(17) 0.0276(15) 0.0220(15) -0.0020(13) 0.0046(14) -0.0042(13)
C21' 0.0540(17) 0.0312(14) 0.0221(15) -0.0032(12) 0.0057(14) -0.0054(14)
C22' 0.064(2) 0.0356(17) 0.0311(18) -0.0039(14) 0.0114(18) -0.0045(16)
C23' 0.077(3) 0.042(2) 0.031(2) 0.0016(18) 0.013(3) -0.008(3)

loop_
_atom_type_symbol
_atom_type_description
_atom_type_scat_dispersion_real
_atom_type_scat_dispersion_imag
_atom_type_scat_source
C C 0.0033 0.0016 'International Tables Vol C Tables 4.2.6.8 and 6.1.1.4'
H H 0.0000 0.0000 'International Tables Vol C Tables 4.2.6.8 and 6.1.1.4'
N N 0.0061 0.0033 'International Tables Vol C Tables 4.2.6.8 and 6.1.1.4'
O O 0.0106 0.0060 'International Tables Vol C Tables 4.2.6.8 and 6.1.1.4'
S S 0.1246 0.1234 'International Tables Vol C Tables 4.2.6.8 and 6.1.1.4'

loop_
_geom_angle_atom_site_label_1
_geom_angle_atom_site_label_2
_geom_angle_atom_site_label_3
_geom_angle
C1 N1 C2 124.91(13)
C1 N1 C7 119.39(13)
C2 N1 C7 115.57(12)
C1 N2 C4 124.74(12)
C1 N2 C5 119.53(13)
C4 N2 C5 115.65(12)
C12 N3 C11 119.13(14)
C12 N3 C16 120.20(14)
C11 N3 C16 120.62(14)
N2 C1 N1 116.00(14)
N2 C1 S1 122.07(11)
N1 C1 S1 121.92(12)
O1 C2 N1 116.11(14)
O1 C2 C3 126.24(15)
N1 C2 C3 117.62(13)
C2 C3 C4 118.76(14)
C2 C3 C9 120.78(13)
C4 C3 C9 120.45(13)
O2 C4 N2 116.10(14)
O2 C4 C3 126.21(15)
N2 C4 C3 117.65(13)
N2 C5 C6 111.67(13)
N2 C5 H5A 109.3
C6 C5 H5A 109.3
N2 C5 H5B 109.3
C6 C5 H5B 109.3
H5A C5 H5B 107.9
C5 C6 H6A 109.5
C5 C6 H6B 109.5
H6A C6 H6B 109.5
C5 C6 H6C 109.5
H6A C6 H6C 109.5
H6B C6 H6C 109.5
N1 C7 C8 112.10(14)
N1 C7 H7A 109.2
C8 C7 H7A 109.2
N1 C7 H7B 109.2
C8 C7 H7B 109.2
H7A C7 H7B 107.9
C7 C8 H8A 109.5
C7 C8 H8B 109.5
H8A C8 H8B 109.5
C7 C8 H8C 109.5
H8A C8 H8C 109.5
H8B C8 H8C 109.5
C13 C9 C10 113.61(14)
C13 C9 C3 123.20(14)
C10 C9 C3 123.19(14)
C11 C10 C9 122.90(15)
C11 C10 H10 118.5
C9 C10 H10 118.5
C10 C11 N3 120.64(15)
C10 C11 C14 119.93(15)
N3 C11 C14 119.43(15)
C13 C12 N3 120.71(15)
C13 C12 C15 120.03(15)
N3 C12 C15 119.23(14)
C12 C13 C9 122.97(15)
C12 C13 H13 118.5
C9 C13 H13 118.5
C11 C14 H14A 109.5
C11 C14 H14B 109.5
H14A C14 H14B 109.5
C11 C14 H14C 109.5
H14A C14 H14C 109.5
H14B C14 H14C 109.5
C12 C15 H15A 109.5
C12 C15 H15B 109.5
H15A C15 H15B 109.5
C12 C15 H15C 109.5
H15A C15 H15C 109.5
H15B C15 H15C 109.5
N3 C16 C17 112.59(13)
N3 C16 H16A 109.1
C17 C16 H16A 109.1
N3 C16 H16B 109.1
C17 C16 H16B 109.1
H16A C16 H16B 107.8
C16 C17 C18 111.63(13)
C16 C17 H17A 109.3
C18 C17 H17A 109.3
C16 C17 H17B 109.3
C18 C17 H17B 109.3
H17A C17 H17B 108.0
C17 C18 C19' 115.6(3)
C17 C18 C19 109.1(3)
C17 C18 H18A 109.7
C19 C18 H18A 109.4
C17 C18 H18B 110.6
C19 C18 H18B 110.9
H18A C18 H18B 107.1
C17 C18 H18C 108.6
C19' C18 H18C 108.4
C17 C18 H18D 108.0
C19' C18 H18D 107.7
H18C C18 H18D 108.5
C20 C19 C18 113.7(5)
C20 C19 H19A 108.8
C18 C19 H19A 108.8
C20 C19 H19B 108.8
C18 C19 H19B 108.8
H19A C19 H19B 107.7
C19 C20 C21 113.7(4)
C19 C20 H20A 108.8
C21 C20 H20A 108.8
C19 C20 H20B 108.8
C21 C20 H20B 108.8
H20A C20 H20B 107.7
C20 C21 C22 115.5(3)
C20 C21 H21A 108.4
C22 C21 H21A 108.4
C20 C21 H21B 108.4
C22 C21 H21B 108.4
H21A C21 H21B 107.5
C21 C22 C23 112.2(4)
C21 C22 H22A 109.2
C23 C22 H22A 109.2
C21 C22 H22B 109.2
C23 C22 H22B 109.2
H22A C22 H22B 107.9
C22 C23 H23A 109.5
C22 C23 H23B 109.5
H23A C23 H23B 109.5
C22 C23 H23C 109.5
H23A C23 H23C 109.5
H23B C23 H23C 109.5
C20' C19' C18 112.5(4)
C20' C19' H19C 109.1
C18 C19' H19C 109.1
C20' C19' H19D 109.1
C18 C19' H19D 109.1
H19C C19' H19D 107.8
C21' C20' C19' 112.0(4)
C21' C20' H20C 109.2
C19' C20' H20C 109.2
C21' C20' H20D 109.2
C19' C20' H20D 109.2
H20C C20' H20D 107.9
C22' C21' C20' 114.9(3)
C22' C21' H21C 108.5
C20' C21' H21C 108.5
C22' C21' H21D 108.5
C20' C21' H21D 108.5
H21C C21' H21D 107.5
C23' C22' C21' 112.4(4)
C23' C22' H22C 109.1
C21' C22' H22C 109.1
C23' C22' H22D 109.1
C21' C22' H22D 109.1
H22C C22' H22D 107.9
C22' C23' H23D 109.5
C22' C23' H23E 109.5
H23D C23' H23E 109.5
C22' C23' H23F 109.5
H23D C23' H23F 109.5
H23E C23' H23F 109.5

loop_
_geom_bond_atom_site_label_1
_geom_bond_atom_site_label_2
_geom_bond_distance
S1 C1 1.6785(16)
N1 C1 1.3708(19)
N1 C2 1.425(2)
N1 C7 1.4816(19)
N2 C1 1.3704(19)
N2 C4 1.426(2)
N2 C5 1.4838(19)
N3 C12 1.372(2)
N3 C11 1.372(2)
N3 C16 1.488(2)
O1 C2 1.2373(19)
O2 C4 1.2344(19)
C2 C3 1.432(2)
C3 C4 1.440(2)
C3 C9 1.451(2)
C5 C6 1.517(2)
C5 H5A 0.9900
C5 H5B 0.9900
C6 H6A 0.9800
C6 H6B 0.9800
C6 H6C 0.9800
C7 C8 1.515(3)
C7 H7A 0.9900
C7 H7B 0.9900
C8 H8A 0.9800
C8 H8B 0.9800
C8 H8C 0.9800
C9 C13 1.418(2)
C9 C10 1.424(2)
C10 C11 1.371(2)
C10 H10 0.9500
C11 C14 1.504(2)
C12 C13 1.371(2)
C12 C15 1.502(2)
C13 H13 0.9500
C14 H14A 0.9800
C14 H14B 0.9800
C14 H14C 0.9800
C15 H15A 0.9800
C15 H15B 0.9800
C15 H15C 0.9800
C16 C17 1.521(2)
C16 H16A 0.9900
C16 H16B 0.9900
C17 C18 1.521(2)
C17 H17A 0.9900
C17 H17B 0.9900
C18 C19' 1.541(7)
C18 C19 1.543(8)
C18 H18A 0.9598
C18 H18B 0.8989
C18 H18C 0.9592
C18 H18D 0.9604
C19 C20 1.498(7)
C19 H19A 0.9900
C19 H19B 0.9900
C20 C21 1.516(6)
C20 H20A 0.9900
C20 H20B 0.9900
C21 C22 1.529(6)
C21 H21A 0.9900
C21 H21B 0.9900
C22 C23 1.534(7)
C22 H22A 0.9900
C22 H22B 0.9900
C23 H23A 0.9800
C23 H23B 0.9800
C23 H23C 0.9800
C19' C20' 1.537(6)
C19' H19C 0.9900
C19' H19D 0.9900
C20' C21' 1.526(5)
C20' H20C 0.9900
C20' H20D 0.9900
C21' C22' 1.510(5)
C21' H21C 0.9900
C21' H21D 0.9900
C22' C23' 1.504(7)
C22' H22C 0.9900
C22' H22D 0.9900
C23' H23D 0.9800
C23' H23E 0.9800
C23' H23F 0.9800

loop_
_geom_hbond_atom_site_label_D
_geom_hbond_atom_site_label_H
_geom_hbond_atom_site_label_A
_geom_hbond_distance_DH
_geom_hbond_distance_HA
_geom_hbond_distance_DA
_geom_hbond_angle_DHA
_geom_hbond_site_symmetry_A
C15 H15C O1 0.98 2.52 3.455(2) 159.4 3_667
C14 H14A O2 0.98 2.52 3.470(2) 163.5 3_667
C13 H13 O2 0.95 2.05 2.741(2) 128.0 .
C10 H10 O1 0.95 2.06 2.749(2) 127.6 .
C8 H8B S1 0.98 3.01 3.9840(19) 174.7 2_747
C8 H8A S1 0.98 2.98 3.4935(19) 113.7 .
C6 H6C S1 0.98 3.01 3.5110(19) 113.2 .

loop_
_geom_torsion_atom_site_label_1
_geom_torsion_atom_site_label_2
_geom_torsion_atom_site_label_3
_geom_torsion_atom_site_label_4
_geom_torsion
C4 N2 C1 N1 4.9(2)
C5 N2 C1 N1 -178.61(13)
C4 N2 C1 S1 -174.09(12)
C5 N2 C1 S1 2.4(2)
C2 N1 C1 N2 -6.2(2)
C7 N1 C1 N2 178.05(14)
C2 N1 C1 S1 172.75(12)
C7 N1 C1 S1 -3.0(2)
C1 N1 C2 O1 -172.63(15)
C7 N1 C2 O1 3.2(2)
C1 N1 C2 C3 5.6(2)
C7 N1 C2 C3 -178.56(14)
O1 C2 C3 C4 174.79(17)
N1 C2 C3 C4 -3.2(2)
O1 C2 C3 C9 -4.3(3)
N1 C2 C3 C9 177.70(13)
C1 N2 C4 O2 174.71(15)
C5 N2 C4 O2 -1.9(2)
C1 N2 C4 C3 -3.0(2)
C5 N2 C4 C3 -179.63(14)
C2 C3 C4 O2 -175.41(17)
C9 C3 C4 O2 3.7(3)
C2 C3 C4 N2 2.0(2)
C9 C3 C4 N2 -178.85(13)
C1 N2 C5 C6 -87.64(18)
C4 N2 C5 C6 89.17(17)
C1 N1 C7 C8 87.26(18)
C2 N1 C7 C8 -88.85(17)
C2 C3 C9 C13 179.63(15)
C4 C3 C9 C13 0.5(2)
C2 C3 C9 C10 -1.1(2)
C4 C3 C9 C10 179.77(15)
C13 C9 C10 C11 -1.3(2)
C3 C9 C10 C11 179.41(15)
C9 C10 C11 N3 0.0(2)
C9 C10 C11 C14 -178.98(16)
C12 N3 C11 C10 1.8(2)
C16 N3 C11 C10 179.21(14)
C12 N3 C11 C14 -179.29(15)
C16 N3 C11 C14 -1.8(2)
C11 N3 C12 C13 -2.1(2)
C16 N3 C12 C13 -179.52(14)
C11 N3 C12 C15 179.58(15)
C16 N3 C12 C15 2.1(2)
N3 C12 C13 C9 0.6(2)
C15 C12 C13 C9 178.98(16)
C10 C9 C13 C12 1.0(2)
C3 C9 C13 C12 -179.70(15)
C12 N3 C16 C17 87.96(18)
C11 N3 C16 C17 -89.46(19)
N3 C16 C17 C18 -179.58(15)
C16 C17 C18 C19' -166.0(2)
C16 C17 C18 C19 176.0(3)
C17 C18 C19 C20 -175.0(3)
C19' C18 C19 C20 70.6(14)
C18 C19 C20 C21 -176.3(3)
C19 C20 C21 C22 -69.6(5)
C20 C21 C22 C23 -174.2(4)
C17 C18 C19' C20' -75.2(5)
C19 C18 C19' C20' -2.6(12)
C18 C19' C20' C21' -177.6(4)
C19' C20' C21' C22' 170.8(4)
C20' C21' C22' C23' -174.5(4)
